data_4315807
loop_
_publ_author_name
'Yulia Yu. Scaffidi-Domianello'
'Kristof Meelich'
'Michael A. Jakupec'
'Vladimir B. Arion'
'Vadim Yu. Kukushkin'
'Markus Galanski'
'Bernhard K. Keppler'

_publ_section_title
;
 Novel Cis- and Trans-Configured Bis(oxime)platinum(II) Complexes:
 Synthesis, Characterization, and Cytotoxic Activity
;
_journal_name_full 'Inorganic Chemistry'
_journal_page_first 5669
_journal_page_last 5678
_journal_paper_doi 10.1021/ic100584b
_journal_volume 49
_journal_year 2010
_chemical_formula_moiety 'C6 H20 N4 O2 Pt, 2(N O3)'
_chemical_formula_sum 'C6 H20 N6 O8 Pt'
_chemical_formula_weight 499.37
_chemical_name_systematic
; 
(SP-4-1)-Bis(acetone oxime-kappaN)diammineplatinum(II) dinitrate 
;
_space_group_IT_number 2
_symmetry_cell_setting triclinic
_symmetry_space_group_name_Hall '-P 1'
_symmetry_space_group_name_H-M 'P -1'
_atom_sites_solution_hydrogens geom
_atom_sites_solution_primary direct
_atom_sites_solution_secondary difmap
_audit_creation_method SHELXL-97
_cell_angle_alpha 91.570(4)
_cell_angle_beta 105.325(4)
_cell_angle_gamma 101.662(3)
_cell_formula_units_Z 1
_cell_length_a 6.3713(4)
_cell_length_b 7.6065(5)
_cell_length_c 8.4282(6)
_cell_measurement_reflns_used 7045
_cell_measurement_temperature 100(2)
_cell_measurement_theta_max 29.61
_cell_measurement_theta_min 2.51
_cell_volume 384.39(5)
_computing_structure_refinement 'SHELXL-97 (Sheldrick, 1997)'
_computing_structure_solution 'SHELXS-97 (Sheldrick, 1990)'
_diffrn_ambient_temperature 100(2)
_diffrn_measured_fraction_theta_full 0.996
_diffrn_measured_fraction_theta_max 0.996
_diffrn_radiation_monochromator graphite
_diffrn_radiation_source 'fine-focus sealed tube'
_diffrn_radiation_type MoK\a
_diffrn_radiation_wavelength 0.71073
_diffrn_reflns_av_R_equivalents 0.0580
_diffrn_reflns_av_sigmaI/netI 0.0384
_diffrn_reflns_limit_h_max 8
_diffrn_reflns_limit_h_min -8
_diffrn_reflns_limit_k_max 10
_diffrn_reflns_limit_k_min -10
_diffrn_reflns_limit_l_max 11
_diffrn_reflns_limit_l_min -11
_diffrn_reflns_number 16045
_diffrn_reflns_theta_full 30.07
_diffrn_reflns_theta_max 30.07
_diffrn_reflns_theta_min 2.51
_exptl_absorpt_coefficient_mu 9.173
_exptl_absorpt_correction_T_max 0.4607
_exptl_absorpt_correction_T_min 0.2489
_exptl_absorpt_correction_type multi-scan
_exptl_absorpt_process_details SADABS
_exptl_crystal_colour colourless
_exptl_crystal_density_diffrn 2.157
_exptl_crystal_density_method 'not measured'
_exptl_crystal_description block
_exptl_crystal_F_000 240
_exptl_crystal_size_max 0.21
_exptl_crystal_size_mid 0.12
_exptl_crystal_size_min 0.10
_refine_diff_density_max 0.769
_refine_diff_density_min -1.300
_refine_diff_density_rms 0.183
_refine_ls_extinction_method none
_refine_ls_goodness_of_fit_ref 1.000
_refine_ls_hydrogen_treatment constr
_refine_ls_matrix_type full
_refine_ls_number_parameters 100
_refine_ls_number_reflns 2239
_refine_ls_number_restraints 0
_refine_ls_restrained_S_all 1.000
_refine_ls_R_factor_all 0.0195
_refine_ls_R_factor_gt 0.0195
_refine_ls_shift/su_max 0.001
_refine_ls_shift/su_mean 0.000
_refine_ls_structure_factor_coef Fsqd
_refine_ls_weighting_details 'calc w=1/[\s^2^(Fo^2^)+(0.0183P)^2^+0.0000P] where P=(Fo^2^+2Fc^2^)/3'
_refine_ls_weighting_scheme calc
_refine_ls_wR_factor_gt 0.0385
_refine_ls_wR_factor_ref 0.0385
_reflns_number_gt 2239
_reflns_number_total 2239
_reflns_threshold_expression >2sigma(I)
_cod_data_source_file ic100584b_si_002_5.cif
_cod_data_source_block YUSC076
_cod_original_cell_volume 384.39(4)
_cod_database_code 4315807

loop_
_symmetry_equiv_pos_as_xyz
'x, y, z'
'-x, -y, -z'

loop_
_atom_site_label
_atom_site_type_symbol
_atom_site_fract_x
_atom_site_fract_y
_atom_site_fract_z
_atom_site_U_iso_or_equiv
_atom_site_adp_type
_atom_site_occupancy
_atom_site_symmetry_multiplicity
_atom_site_calc_flag
_atom_site_refinement_flags
_atom_site_disorder_assembly
_atom_site_disorder_group
Pt1 Pt 0.0000 0.5000 0.0000 0.00818(5) Uani 1 2 d S . .
O1 O 0.2848(3) 0.5565(3) 0.3386(2) 0.0172(4) Uani 1 1 d . . .
H1 H 0.3187 0.4704 0.2937 0.026 Uiso 1 1 calc R . .
N1 N 0.0859(4) 0.5894(3) 0.2394(3) 0.0111(4) Uani 1 1 d . . .
N2 N 0.1833(4) 0.7356(3) -0.0482(3) 0.0136(5) Uani 1 1 d . . .
H2A H 0.2468 0.8082 0.0472 0.020 Uiso 1 1 calc R . .
H2B H 0.0928 0.7921 -0.1217 0.020 Uiso 1 1 calc R . .
H2C H 0.2920 0.7112 -0.0914 0.020 Uiso 1 1 calc R . .
C1 C 0.0936(5) 0.7577(4) 0.4903(4) 0.0183(6) Uani 1 1 d . . .
H1A H 0.1674 0.6689 0.5511 0.027 Uiso 1 1 calc R . .
H1B H -0.0234 0.7803 0.5387 0.027 Uiso 1 1 calc R . .
H1C H 0.2033 0.8704 0.4971 0.027 Uiso 1 1 calc R . .
C2 C -0.0072(4) 0.6874(3) 0.3145(3) 0.0121(5) Uani 1 1 d . . .
C3 C -0.2194(5) 0.7348(4) 0.2219(4) 0.0170(6) Uani 1 1 d . . .
H3A H -0.2684 0.6744 0.1100 0.025 Uiso 1 1 calc R . .
H3B H -0.1953 0.8656 0.2157 0.025 Uiso 1 1 calc R . .
H3C H -0.3341 0.6957 0.2791 0.025 Uiso 1 1 calc R . .
O2 O 0.1757(3) 0.0979(3) 0.2344(3) 0.0249(5) Uani 1 1 d . . .
O3 O 0.4494(3) 0.3093(2) 0.2078(3) 0.0158(4) Uani 1 1 d . . .
O4 O 0.4750(3) 0.0292(3) 0.1990(3) 0.0191(4) Uani 1 1 d . . .
N3 N 0.3657(4) 0.1437(3) 0.2143(3) 0.0139(5) Uani 1 1 d . . .

loop_
_atom_site_aniso_label
_atom_site_aniso_U_11
_atom_site_aniso_U_22
_atom_site_aniso_U_33
_atom_site_aniso_U_23
_atom_site_aniso_U_13
_atom_site_aniso_U_12
Pt1 0.00839(7) 0.00703(6) 0.00946(8) -0.00082(5) 0.00336(5) 0.00149(5)
O1 0.0135(9) 0.0216(10) 0.0149(11) -0.0032(8) -0.0032(8) 0.0106(8)
N1 0.0088(10) 0.0115(10) 0.0128(12) 0.0010(8) 0.0026(9) 0.0021(8)
N2 0.0151(11) 0.0107(10) 0.0147(12) 0.0006(9) 0.0054(9) 0.0008(9)
C1 0.0225(15) 0.0203(13) 0.0137(15) -0.0006(11) 0.0045(12) 0.0089(11)
C2 0.0134(12) 0.0093(11) 0.0140(14) 0.0012(10) 0.0051(11) 0.0017(9)
C3 0.0143(13) 0.0177(13) 0.0203(16) 0.0005(11) 0.0044(12) 0.0072(11)
O2 0.0153(10) 0.0266(11) 0.0379(14) 0.0137(10) 0.0132(10) 0.0068(9)
O3 0.0161(9) 0.0115(8) 0.0201(11) 0.0007(8) 0.0054(8) 0.0033(7)
O4 0.0169(10) 0.0133(9) 0.0279(12) -0.0037(8) 0.0056(9) 0.0064(8)
N3 0.0116(11) 0.0155(11) 0.0145(12) 0.0016(9) 0.0030(9) 0.0034(9)

loop_
_atom_type_symbol
_atom_type_description
_atom_type_scat_dispersion_real
_atom_type_scat_dispersion_imag
_atom_type_scat_source
C C 0.0033 0.0016 'International Tables Vol C Tables 4.2.6.8 and 6.1.1.4'
H H 0.0000 0.0000 'International Tables Vol C Tables 4.2.6.8 and 6.1.1.4'
N N 0.0061 0.0033 'International Tables Vol C Tables 4.2.6.8 and 6.1.1.4'
O O 0.0106 0.0060 'International Tables Vol C Tables 4.2.6.8 and 6.1.1.4'
Pt Pt -1.7033 8.3905 'International Tables Vol C Tables 4.2.6.8 and 6.1.1.4'

loop_
_geom_angle_atom_site_label_1
_geom_angle_atom_site_label_2
_geom_angle_atom_site_label_3
_geom_angle
_geom_angle_site_symmetry_1
_geom_angle_site_symmetry_3
_geom_angle_publ_flag
N1 Pt1 N1 180.0 . 2_565 ?
N1 Pt1 N2 90.34(9) . 2_565 ?
N1 Pt1 N2 89.66(9) 2_565 2_565 ?
N1 Pt1 N2 89.66(9) . . ?
N1 Pt1 N2 90.34(9) 2_565 . ?
N2 Pt1 N2 180.0 2_565 . ?
N1 O1 H1 109.5 . . ?
C2 N1 O1 113.7(2) . . ?
C2 N1 Pt1 129.1(2) . . ?
O1 N1 Pt1 116.90(15) . . ?
Pt1 N2 H2A 109.5 . . ?
Pt1 N2 H2B 109.5 . . ?
H2A N2 H2B 109.5 . . ?
Pt1 N2 H2C 109.5 . . ?
H2A N2 H2C 109.5 . . ?
H2B N2 H2C 109.5 . . ?
C2 C1 H1A 109.5 . . ?
C2 C1 H1B 109.5 . . ?
H1A C1 H1B 109.5 . . ?
C2 C1 H1C 109.5 . . ?
H1A C1 H1C 109.5 . . ?
H1B C1 H1C 109.5 . . ?
N1 C2 C1 121.8(2) . . ?
N1 C2 C3 119.2(3) . . ?
C1 C2 C3 119.0(2) . . ?
C2 C3 H3A 109.5 . . ?
C2 C3 H3B 109.5 . . ?
H3A C3 H3B 109.5 . . ?
C2 C3 H3C 109.5 . . ?
H3A C3 H3C 109.5 . . ?
H3B C3 H3C 109.5 . . ?
O4 N3 O2 120.8(2) . . ?
O4 N3 O3 119.1(2) . . ?
O2 N3 O3 120.1(2) . . ?

loop_
_geom_bond_atom_site_label_1
_geom_bond_atom_site_label_2
_geom_bond_distance
_geom_bond_site_symmetry_2
_geom_bond_publ_flag
Pt1 N1 2.006(2) . ?
Pt1 N1 2.006(2) 2_565 ?
Pt1 N2 2.045(2) 2_565 ?
Pt1 N2 2.045(2) . ?
O1 N1 1.396(3) . ?
O1 H1 0.8400 . ?
N1 C2 1.288(3) . ?
N2 H2A 0.9100 . ?
N2 H2B 0.9100 . ?
N2 H2C 0.9100 . ?
C1 C2 1.487(4) . ?
C1 H1A 0.9800 . ?
C1 H1B 0.9800 . ?
C1 H1C 0.9800 . ?
C2 C3 1.491(4) . ?
C3 H3A 0.9800 . ?
C3 H3B 0.9800 . ?
C3 H3C 0.9800 . ?
O2 N3 1.248(3) . ?
O3 N3 1.273(3) . ?
O4 N3 1.244(3) . ?

loop_
_geom_torsion_atom_site_label_1
_geom_torsion_atom_site_label_2
_geom_torsion_atom_site_label_3
_geom_torsion_atom_site_label_4
_geom_torsion
_geom_torsion_site_symmetry_1
_geom_torsion_site_symmetry_2
_geom_torsion_site_symmetry_3
_geom_torsion_site_symmetry_4
_geom_torsion_publ_flag
N2 Pt1 N1 C2 -93.7(2) 2_565 . . . ?
N2 Pt1 N1 C2 86.3(2) . . . . ?
N2 Pt1 N1 O1 92.67(17) 2_565 . . . ?
N2 Pt1 N1 O1 -87.33(17) . . . . ?
O1 N1 C2 C1 0.4(3) . . . . ?
Pt1 N1 C2 C1 -173.33(19) . . . . ?
O1 N1 C2 C3 179.2(2) . . . . ?
Pt1 N1 C2 C3 5.4(3) . . . . ?
